data_2312430
loop_
_publ_author_name
'Balasubramanian, Hemalatha'
'Mariappan, Petchi Raman'
'Poomani, Kumaradhas'

_publ_section_title
;
 Crystal structure, intermolecular interactions, charge-density
 distribution and ADME properties of the acridinium 4-nitrobenzoate and
 2-amino-3-methylpyridinium 4-nitrobenzoate salts: a combined experimental
 and theoretical study.
;
_journal_coeditor_code EF3054
_journal_issue 4
_journal_name_full 'Acta crystallographica. Section C, Structural chemistry'
_journal_paper_doi 10.1107/S2053229624002250
_journal_volume 80
_journal_year 2024
_chemical_formula_iupac 'C6 H9 N2 +, C7 H4 N1 O4 -'
_chemical_formula_moiety 'C6 H9 N2 +, C7 H4 N1 O4 -'
_chemical_formula_sum 'C13 H13 N3 O4'
_chemical_formula_weight 275.26
_chemical_name_systematic
;
2-Amino-3-methylpyridinium 4-nitrobenzoate
;
_space_group_crystal_system monoclinic
_space_group_IT_number 4
_space_group_name_Hall 'P 2yb'
_space_group_name_H-M_alt 'P 1 21 1'
_atom_sites_solution_hydrogens geom
_cell_angle_alpha 90
_cell_angle_beta 90.573(3)
_cell_angle_gamma 90
_cell_formula_units_Z 2
_cell_length_a 8.2555(6)
_cell_length_b 6.7520(5)
_cell_length_c 11.8096(9)
_cell_measurement_reflns_used 9892
_cell_measurement_temperature 296.(2)
_cell_measurement_theta_max 41.1897
_cell_measurement_theta_min 2.4673
_cell_volume 658.25(8)
_computing_cell_refinement
;
SAINT (Bruker, 2019)
;
_computing_data_collection
;
APEX4 (Bruker, 2024)
;
_computing_data_reduction
;
SAINT (Bruker, 2019)
;
_computing_molecular_graphics
;
shelXle (H\"ubschle <i>et al.</i>,  2011)
;
_computing_publication_material
;
APEX5 (Bruker, 2023)
;
_computing_structure_refinement
;
SHELXL2019 (Sheldrick, 2015<i>b</i>)
;
_computing_structure_solution
;
SHELXT2018 (Sheldrick, 2015<i>a</i>)
;
_diffrn_ambient_temperature 296.(2)
_diffrn_detector CPAD
_diffrn_detector_area_resol_mean 7.3910
_diffrn_measured_fraction_theta_full 0.994
_diffrn_measured_fraction_theta_max 0.994
_diffrn_measurement_device 'Three-circle Fixed Chi diffractometer'
_diffrn_measurement_device_type 'Bruker D8 QUEST ECO'
_diffrn_measurement_method '\w and \f scans'
_diffrn_radiation_monochromator 'Flat graphite'
_diffrn_radiation_type 'Mo K\a'
_diffrn_radiation_wavelength 0.71073
_diffrn_reflns_av_R_equivalents 0.0424
_diffrn_reflns_av_unetI/netI 0.0161
_diffrn_reflns_limit_h_max 11
_diffrn_reflns_limit_h_min -11
_diffrn_reflns_limit_k_max 8
_diffrn_reflns_limit_k_min -8
_diffrn_reflns_limit_l_max 15
_diffrn_reflns_limit_l_min -15
_diffrn_reflns_number 3220
_diffrn_reflns_theta_full 25.24
_diffrn_reflns_theta_max 28.28
_diffrn_reflns_theta_min 2.47
_diffrn_source 'fine-focus sealed tube'
_diffrn_standards_decay_% 0
_diffrn_standards_interval_count 0
_diffrn_standards_interval_time 0
_diffrn_standards_number 0
_exptl_absorpt_coefficient_mu 0.105
_exptl_absorpt_correction_T_max 0.99
_exptl_absorpt_correction_T_min 0.88
_exptl_absorpt_correction_type multi-scan
_exptl_absorpt_process_details
;
(SADABS; Bruker, 2019)
;
_exptl_crystal_colour green
_exptl_crystal_density_diffrn 1.389
_exptl_crystal_density_method 'not measured'
_exptl_crystal_description block
_exptl_crystal_F_000 288
_exptl_crystal_size_max 0.614
_exptl_crystal_size_mid 0.253
_exptl_crystal_size_min 0.093
_refine_diff_density_max 0.202
_refine_diff_density_min -0.203
_refine_ls_abs_structure_details
;
Flack <i>x</i> determined using 1304 quotients [(I+)-(I-)]/[(I+)+(I-)]
(Parsons <i>et al.</i>,  2013)
;
_refine_ls_abs_structure_Flack 0.2(4)
_refine_ls_extinction_method none
_refine_ls_goodness_of_fit_ref 1.143
_refine_ls_hydrogen_treatment constr
_refine_ls_matrix_type full
_refine_ls_number_parameters 183
_refine_ls_number_reflns 3220
_refine_ls_number_restraints 1
_refine_ls_restrained_S_all 1.143
_refine_ls_R_factor_all 0.0539
_refine_ls_R_factor_gt 0.0517
_refine_ls_shift/su_max 0.000
_refine_ls_shift/su_mean 0.000
_refine_ls_structure_factor_coef Fsqd
_refine_ls_weighting_details 'w=1/[\s^2^(Fo^2^)+(0.0540P)^2^+0.2428P] where P=(Fo^2^+2Fc^2^)/3'
_refine_ls_weighting_scheme calc
_refine_ls_wR_factor_gt 0.1306
_refine_ls_wR_factor_ref 0.1323
_reflns_number_gt 3103
_reflns_number_total 3220
_reflns_threshold_expression 'I > 2\s(I)'
_cod_data_source_file ef3054sup1.cif
_cod_data_source_block II
_cod_database_code 2312430

loop_
_space_group_symop_operation_xyz
'x, y, z'
'-x, y+1/2, -z'

loop_
_atom_site_type_symbol
_atom_site_label
_atom_site_fract_x
_atom_site_fract_y
_atom_site_fract_z
_atom_site_U_iso_or_equiv
_atom_site_adp_type
_atom_site_calc_flag
_atom_site_occupancy
_atom_site_disorder_assembly
_atom_site_disorder_group
O O1 1.0396(5) -0.2408(5) 0.6185(3) 0.0832(12) Uani d 1 . .
O O2 0.6228(4) 0.6303(4) 0.6901(2) 0.0533(7) Uani d 1 . .
O O3 1.0303(6) -0.2949(6) 0.7960(4) 0.0892(13) Uani d 1 . .
O O4 0.6033(4) 0.5723(4) 0.8745(2) 0.0501(7) Uani d 1 . .
N N1 0.9984(4) -0.1964(5) 0.7132(3) 0.0541(8) Uani d 1 . .
N N2 0.4405(4) 0.9520(4) 0.6964(2) 0.0387(6) Uani d 1 . .
H H2 0.497074 0.845216 0.699183 0.046000 Uiso calc 1 . .
N N3 0.4237(4) 0.9352(5) 0.8900(2) 0.0461(7) Uani d 1 . .
H H3A 0.478651 0.827091 0.888073 0.055000 Uiso calc 1 . .
H H3B 0.391797 0.981768 0.953816 0.055000 Uiso calc 1 . .
C C1 0.9075(4) -0.0095(5) 0.7295(3) 0.0413(8) Uani d 1 . .
C C2 0.8807(5) 0.1111(5) 0.6373(3) 0.0433(8) Uani d 1 . .
H H2A 0.916881 0.075756 0.565794 0.052000 Uiso calc 1 . .
C C3 0.7984(5) 0.2861(5) 0.6544(3) 0.0427(8) Uani d 1 . .
H H3 0.779833 0.370723 0.593538 0.051000 Uiso calc 1 . .
C C4 0.7426(4) 0.3382(5) 0.7612(3) 0.0354(6) Uani d 1 . .
C C5 0.7730(5) 0.2121(5) 0.8521(3) 0.0466(9) Uani d 1 . .
H H5 0.737050 0.246140 0.923878 0.056000 Uiso calc 1 . .
C C6 0.8566(5) 0.0362(6) 0.8365(3) 0.0499(9) Uani d 1 . .
H H6 0.877530 -0.048478 0.897027 0.060000 Uiso calc 1 . .
C C7 0.6486(4) 0.5290(5) 0.7776(3) 0.0377(7) Uani d 1 . .
C C8 0.3879(4) 1.0307(5) 0.7941(3) 0.0340(6) Uani d 1 . .
C C9 0.4080(5) 1.0340(6) 0.5937(3) 0.0451(8) Uani d 1 . .
H H9 0.447081 0.974297 0.528509 0.054000 Uiso calc 1 . .
C C10 0.3192(5) 1.2018(6) 0.5854(3) 0.0455(8) Uani d 1 . .
H H10 0.294489 1.257178 0.515248 0.055000 Uiso calc 1 . .
C C11 0.2658(5) 1.2894(6) 0.6852(3) 0.0442(8) Uani d 1 . .
H H11 0.207084 1.406720 0.680712 0.053000 Uiso calc 1 . .
C C12 0.2967(4) 1.2091(5) 0.7894(3) 0.0374(7) Uani d 1 . .
C C13 0.2384(5) 1.3027(6) 0.8969(3) 0.0513(10) Uani d 1 . .
H H13A 0.158245 1.401184 0.879204 0.077000 Uiso calc 1 . .
H H13B 0.328065 1.363709 0.935807 0.077000 Uiso calc 1 . .
H H13C 0.191738 1.202947 0.944456 0.077000 Uiso calc 1 . .

loop_
_atom_site_aniso_label
_atom_site_aniso_U_11
_atom_site_aniso_U_22
_atom_site_aniso_U_33
_atom_site_aniso_U_12
_atom_site_aniso_U_13
_atom_site_aniso_U_23
O1 0.115(3) 0.057(2) 0.078(2) 0.033(2) 0.031(2) -0.0108(18)
O2 0.087(2) 0.0374(13) 0.0362(12) 0.0226(13) 0.0090(13) 0.0051(10)
O3 0.119(3) 0.062(2) 0.087(2) 0.048(2) 0.006(2) 0.011(2)
O4 0.0782(18) 0.0395(13) 0.0328(11) 0.0149(13) 0.0069(12) 0.0009(10)
N1 0.060(2) 0.0342(16) 0.068(2) 0.0113(15) 0.0077(17) 0.0005(15)
N2 0.0487(15) 0.0337(13) 0.0339(13) 0.0074(12) 0.0010(12) -0.0036(11)
N3 0.066(2) 0.0406(15) 0.0323(13) 0.0127(14) 0.0026(13) -0.0005(12)
C1 0.0420(17) 0.0295(16) 0.052(2) 0.0027(13) 0.0049(14) 0.0000(14)
C2 0.052(2) 0.0429(19) 0.0348(15) 0.0040(16) 0.0056(14) -0.0040(14)
C3 0.057(2) 0.0379(17) 0.0329(16) 0.0055(16) 0.0032(14) 0.0062(14)
C4 0.0444(17) 0.0274(14) 0.0345(15) 0.0014(12) 0.0020(12) 0.0004(12)
C5 0.067(2) 0.0387(18) 0.0348(16) 0.0104(17) 0.0105(16) 0.0063(15)
C6 0.069(2) 0.0398(19) 0.0413(18) 0.0139(18) 0.0108(16) 0.0149(16)
C7 0.0510(18) 0.0273(15) 0.0347(15) 0.0029(14) 0.0029(13) 0.0013(12)
C8 0.0401(15) 0.0291(14) 0.0328(14) -0.0006(13) 0.0002(12) -0.0031(12)
C9 0.055(2) 0.051(2) 0.0287(14) 0.0001(18) -0.0006(13) -0.0031(14)
C10 0.059(2) 0.0458(18) 0.0314(15) 0.0040(17) -0.0040(14) 0.0052(14)
C11 0.0475(19) 0.0390(17) 0.0460(19) 0.0127(16) -0.0056(15) 0.0006(15)
C12 0.0417(17) 0.0372(16) 0.0333(15) 0.0027(14) -0.0015(12) -0.0055(13)
C13 0.066(2) 0.048(2) 0.0407(18) 0.0200(19) 0.0025(17) -0.0085(16)

loop_
_atom_type_symbol
_atom_type_description
_atom_type_scat_dispersion_real
_atom_type_scat_dispersion_imag
_atom_type_scat_source
C C 0.0033 0.0016 'International Tables Vol C Tables 4.2.6.8 and 6.1.1.4'
H H 0.0000 0.0000 'International Tables Vol C Tables 4.2.6.8 and 6.1.1.4'
N N 0.0061 0.0033 'International Tables Vol C Tables 4.2.6.8 and 6.1.1.4'
O O 0.0106 0.0060 'International Tables Vol C Tables 4.2.6.8 and 6.1.1.4'

loop_
_geom_angle_atom_site_label_1
_geom_angle_atom_site_label_2
_geom_angle_atom_site_label_3
_geom_angle_site_symmetry_1
_geom_angle_site_symmetry_3
_geom_angle
_geom_angle_publ_flag
O3 N1 O1 . . 123.4(4) ?
O3 N1 C1 . . 118.0(4) ?
O1 N1 C1 . . 118.5(3) ?
C8 N2 C9 . . 122.8(3) ?
C6 C1 C2 . . 123.2(3) ?
C6 C1 N1 . . 118.1(3) ?
C2 C1 N1 . . 118.6(3) ?
C1 C2 C3 . . 117.8(3) ?
C2 C3 C4 . . 121.1(3) ?
C5 C4 C3 . . 119.1(3) ?
C5 C4 C7 . . 120.6(3) ?
C3 C4 C7 . . 120.3(3) ?
C6 C5 C4 . . 120.5(3) ?
C1 C6 C5 . . 118.2(3) ?
O4 C7 O2 . . 125.4(3) ?
O4 C7 C4 . . 118.5(3) ?
O2 C7 C4 . . 116.1(3) ?
N3 C8 N2 . . 117.8(3) ?
N3 C8 C12 . . 123.7(3) ?
N2 C8 C12 . . 118.5(3) ?
C10 C9 N2 . . 120.5(3) ?
C9 C10 C11 . . 118.0(3) ?
C12 C11 C10 . . 122.4(3) ?
C11 C12 C8 . . 117.7(3) ?
C11 C12 C13 . . 122.4(3) ?
C8 C12 C13 . . 119.9(3) ?

loop_
_geom_bond_atom_site_label_1
_geom_bond_atom_site_label_2
_geom_bond_site_symmetry_2
_geom_bond_distance
_geom_bond_publ_flag
O1 N1 . 1.210(5) ?
O2 C7 . 1.255(4) ?
O3 N1 . 1.209(5) ?
O4 C7 . 1.242(4) ?
N1 C1 . 1.482(4) ?
N2 C8 . 1.346(4) ?
N2 C9 . 1.358(4) ?
N3 C8 . 1.334(4) ?
C1 C6 . 1.371(5) ?
C1 C2 . 1.375(5) ?
C2 C3 . 1.378(5) ?
C3 C4 . 1.392(4) ?
C4 C5 . 1.391(5) ?
C4 C7 . 1.518(4) ?
C5 C6 . 1.387(5) ?
C8 C12 . 1.421(4) ?
C9 C10 . 1.352(5) ?
C10 C11 . 1.394(5) ?
C11 C12 . 1.366(5) ?
C12 C13 . 1.501(5) ?

loop_
_geom_hbond_atom_site_label_D
_geom_hbond_atom_site_label_H
_geom_hbond_atom_site_label_A
_geom_hbond_site_symmetry_A
_geom_hbond_distance_DH
_geom_hbond_distance_HA
_geom_hbond_distance_DA
_geom_hbond_angle_DHA
_geom_hbond_publ_flag
N2 H2 O2 . 0.86 1.79 2.6444(4) 174.00 yes
N3 H3A O4 . 0.8600 2.0100 2.871(4) 177.00 yes
N3 H3B O4 2_657 0.8600 2.1200 2.942(3) 160.00 yes
C2 H2A O1 2_756 0.9300 2.5300 3.256(5) 135.00 yes
C13 H13A O3 1_475 0.9600 2.5000 3.422(6) 160.00 yes

loop_
_geom_torsion_atom_site_label_1
_geom_torsion_atom_site_label_2
_geom_torsion_atom_site_label_3
_geom_torsion_atom_site_label_4
_geom_torsion_site_symmetry_1
_geom_torsion_site_symmetry_2
_geom_torsion_site_symmetry_3
_geom_torsion_site_symmetry_4
_geom_torsion
_geom_torsion_publ_flag
O3 N1 C1 C6 . . . . -3.6(6) ?
O1 N1 C1 C6 . . . . 177.8(4) ?
O3 N1 C1 C2 . . . . 175.3(4) ?
O1 N1 C1 C2 . . . . -3.3(6) ?
C6 C1 C2 C3 . . . . 0.0(6) ?
N1 C1 C2 C3 . . . . -178.9(3) ?
C1 C2 C3 C4 . . . . -0.7(6) ?
C2 C3 C4 C5 . . . . 1.0(6) ?
C2 C3 C4 C7 . . . . -178.4(3) ?
C3 C4 C5 C6 . . . . -0.5(6) ?
C7 C4 C5 C6 . . . . 178.9(4) ?
C2 C1 C6 C5 . . . . 0.5(6) ?
N1 C1 C6 C5 . . . . 179.3(4) ?
C4 C5 C6 C1 . . . . -0.2(6) ?
C5 C4 C7 O4 . . . . 1.9(5) ?
C3 C4 C7 O4 . . . . -178.7(4) ?
C5 C4 C7 O2 . . . . -177.9(4) ?
C3 C4 C7 O2 . . . . 1.4(5) ?
C9 N2 C8 N3 . . . . 178.4(3) ?
C9 N2 C8 C12 . . . . -1.1(5) ?
C8 N2 C9 C10 . . . . -0.1(6) ?
N2 C9 C10 C11 . . . . 1.4(6) ?
C9 C10 C11 C12 . . . . -1.7(6) ?
C10 C11 C12 C8 . . . . 0.5(5) ?
C10 C11 C12 C13 . . . . -179.6(4) ?
N3 C8 C12 C11 . . . . -178.7(3) ?
N2 C8 C12 C11 . . . . 0.8(5) ?
N3 C8 C12 C13 . . . . 1.5(5) ?
N2 C8 C12 C13 . . . . -179.0(3) ?

_cod_database_fobs_code 2312430
